data_1576291
loop_
_publ_author_name
'Huang, Guo-Quan'
'Yang, Hu'
'Xia, Ri-Qin'
'Wu, Kun'
'Huang, Yong-Liang'
'Hao, De-Bo'
'Li, Shun-Bo'
'Lu, Weigang'
'Zheng, Ji'
'Zhou, Xiao-Ping'
'Li, Dan'

_publ_section_title
;
 Triple-Helical Aggregates of Copper(I) Cyclic Trinuclear Complexes for
 Circularly Polarized Luminescence
;
_journal_name_full 'Chemical Science'
_journal_paper_doi 10.1039/D5SC04965B
_journal_year 2025
_chemical_absolute_configuration ab
_chemical_formula_moiety 'C16 H15 N3 O'
_chemical_formula_sum 'C16 H15 N3 O'
_chemical_formula_weight 265.31
_space_group_crystal_system orthorhombic
_space_group_IT_number 19
_space_group_name_Hall 'P 2ac 2ab'
_space_group_name_H-M_alt 'P 21 21 21'
_atom_sites_solution_hydrogens geom
_atom_sites_solution_primary dual
_audit_creation_date 2024-06-20
_audit_creation_method
;
Olex2 1.5
(compiled 2021.12.09 svn.r5202d8cf for OlexSys, GUI svn.r6439)
;
_audit_update_record
;
2024-08-19 deposited with the CCDC.	2025-11-19 downloaded from the CCDC.
;
_cell_angle_alpha 90
_cell_angle_beta 90
_cell_angle_gamma 90
_cell_formula_units_Z 4
_cell_length_a 5.02106(10)
_cell_length_b 10.7938(2)
_cell_length_c 24.2999(6)
_cell_measurement_reflns_used 2262
_cell_measurement_temperature 99.99(10)
_cell_measurement_theta_max 76.9330
_cell_measurement_theta_min 3.6160
_cell_volume 1316.97(5)
_computing_cell_refinement 'CrysAlisPro 1.171.39.33c (Rigaku OD, 2017)'
_computing_data_collection 'CrysAlisPro 1.171.39.33c (Rigaku OD, 2017)'
_computing_data_reduction 'CrysAlisPro 1.171.39.33c (Rigaku OD, 2017)'
_computing_molecular_graphics 'Olex2 1.5 (Dolomanov et al., 2009)'
_computing_publication_material 'Olex2 1.5 (Dolomanov et al., 2009)'
_computing_structure_refinement 'SHELXL 2018/3 (Sheldrick, 2015)'
_computing_structure_solution 'SHELXT  (Sheldrick, 2015)'
_diffrn_ambient_environment N~2~
_diffrn_ambient_temperature 99.99(10)
_diffrn_detector 'CCD plate'
_diffrn_measured_fraction_theta_full 0.994
_diffrn_measured_fraction_theta_max 0.946
_diffrn_measurement_details
;
List of Runs (angles in degrees, time in seconds):

  # Type    Start    End  Width  t~exp~   \w     \q     \k     \f   Frames
#--------------------------------------------------------------------------
  1  \w     34.00  82.00   0.50    1.63    --    0.90  53.00  28.00   96
  2  \w     -8.00  17.00   0.50    1.63    --    0.90  74.00-127.00   50
  3  \w    110.00 135.00   0.50    6.53    --  105.10  74.00-127.00   50
  4  \w     60.00  87.00   0.50    6.53    --  105.10 -53.00-116.00   54
  5  \w    169.00 194.00   0.50    6.53    --  105.10  53.00  28.00   50
  6  \w     52.00  77.00   0.50    6.53    --  105.10 -74.00 103.00   50
  7  \w    120.00 147.00   0.50    6.53    --  105.10  53.00  28.00   54
  8  \w    -28.00  37.00   0.50    1.63    --   -0.90  82.00 -60.00  130
  9  \w    -25.00   9.00   0.50    1.63    --    0.90  82.00  60.00   68
 10  \w    -39.00 -14.00   0.50    1.63    --    0.90 -74.00 103.00   50
 11  \w     16.00 125.00   0.50    6.53    --  105.10 -57.00  60.00  218
 12  \w     35.00  70.00   0.50    6.53    --  105.10 -82.00-120.00   70
 13  \w     74.00 138.00   0.50    6.53    --  105.10 -82.00-120.00  128
 14  \w    146.00 172.00   0.50    6.53    --  105.10  38.00 -60.00   52
 15  \w     98.00 191.00   0.50    6.53    --  105.10  38.00   0.00  186
;
_diffrn_measurement_device 'four-circle diffractometer'
_diffrn_measurement_device_type 'XtaLAB AFC12 (RINC): Kappa single'
_diffrn_measurement_method '\w scans'
_diffrn_orient_matrix_type 'CrysAlisPro convention (1999,Acta A55,543-557)'
_diffrn_orient_matrix_UB_11 -0.1423298000
_diffrn_orient_matrix_UB_12 -0.1139305000
_diffrn_orient_matrix_UB_13 -0.0243374000
_diffrn_orient_matrix_UB_21 0.1348305000
_diffrn_orient_matrix_UB_22 0.0242604000
_diffrn_orient_matrix_UB_23 -0.0559454000
_diffrn_orient_matrix_UB_31 0.2359202000
_diffrn_orient_matrix_UB_32 -0.0825184000
_diffrn_orient_matrix_UB_33 0.0172494000
_diffrn_radiation_monochromator mirror
_diffrn_radiation_probe x-ray
_diffrn_radiation_type 'Cu K\a'
_diffrn_radiation_wavelength 1.54184
_diffrn_reflns_av_R_equivalents 0.0405
_diffrn_reflns_av_unetI/netI 0.0542
_diffrn_reflns_Laue_measured_fraction_full 0.994
_diffrn_reflns_Laue_measured_fraction_max 0.946
_diffrn_reflns_limit_h_max 6
_diffrn_reflns_limit_h_min -3
_diffrn_reflns_limit_k_max 13
_diffrn_reflns_limit_k_min -13
_diffrn_reflns_limit_l_max 30
_diffrn_reflns_limit_l_min -30
_diffrn_reflns_number 5484
_diffrn_reflns_point_group_measured_fraction_full 0.959
_diffrn_reflns_point_group_measured_fraction_max 0.895
_diffrn_reflns_theta_full 67.684
_diffrn_reflns_theta_max 77.830
_diffrn_reflns_theta_min 3.638
_diffrn_source 'Rotating-anode X-ray tube (dual wavelength)'
_diffrn_source_type 'Rigaku (Cu) X-ray DW Source'
_exptl_absorpt_coefficient_mu 0.690
_exptl_absorpt_correction_T_max 1.00000
_exptl_absorpt_correction_T_min 0.82067
_exptl_absorpt_correction_type multi-scan
_exptl_absorpt_process_details
;
CrysAlisPro 1.171.39.33c (Rigaku Oxford Diffraction, 2017)
Empirical absorption correction using spherical harmonics,
 implemented in SCALE3 ABSPACK scaling algorithm.
;
_exptl_crystal_colour colorless
_exptl_crystal_density_diffrn 1.338
_exptl_crystal_description needle
_exptl_crystal_F_000 560
_exptl_crystal_size_max 0.2
_exptl_crystal_size_mid 0.2
_exptl_crystal_size_min 0.2
_refine_diff_density_max 0.483
_refine_diff_density_min -0.551
_refine_diff_density_rms 0.073
_refine_ls_abs_structure_details
;
 Flack x determined using 757 quotients [(I+)-(I-)]/[(I+)+(I-)]
 (Parsons, Flack and Wagner, Acta Cryst. B69 (2013) 249-259).
;
_refine_ls_abs_structure_Flack -0.2(2)
_refine_ls_extinction_method none
_refine_ls_goodness_of_fit_ref 1.102
_refine_ls_hydrogen_treatment constr
_refine_ls_matrix_type full
_refine_ls_number_parameters 170
_refine_ls_number_reflns 2528
_refine_ls_number_restraints 0
_refine_ls_restrained_S_all 1.102
_refine_ls_R_factor_all 0.0655
_refine_ls_R_factor_gt 0.0585
_refine_ls_shift/su_max 0.000
_refine_ls_shift/su_mean 0.000
_refine_ls_structure_factor_coef Fsqd
_refine_ls_weighting_details 'w=1/[\s^2^(Fo^2^)+(0.0824P)^2^+1.3832P] where P=(Fo^2^+2Fc^2^)/3'
_refine_ls_weighting_scheme calc
_refine_ls_wR_factor_gt 0.1634
_refine_ls_wR_factor_ref 0.1668
_reflns_Friedel_coverage 0.592
_reflns_Friedel_fraction_full 0.906
_reflns_Friedel_fraction_max 0.820
_reflns_number_gt 2267
_reflns_number_total 2528
_reflns_threshold_expression 'I > 2\s(I)'
_cod_data_source_file d5sc04965b2.cif
_cod_data_source_block R_HL2
_cod_original_cell_volume 1316.96(5)
_cod_database_code 1576291
_shelx_shelxl_version_number 2018/3
_chemical_oxdiff_formula 'c n h'
_shelx_space_group_comment
;
The symmetry employed for this shelxl refinement is uniquely defined
by the following loop, which should always be used as a source of
symmetry information in preference to the above space-group names.
They are only intended as comments.
;
_olex2_refinement_description
;
1.a Ternary CH refined with riding coordinates:
 C00A(H00A)
1.b Aromatic/amide H refined with riding coordinates:
 N003(H003), N004(H004), C006(H006), C008(H008), C009(H009), C00D(H00D),
 C00G(H00G), C00H(H00H), C00I(H00I), C00F(H00F), C00K(H00K)
1.c Fitted hexagon refined as free rotating group:
 C00H(C00I,C00C,C00E,C00B,C00F)
1.d Idealised Me refined as rotating group:
 C00J(H00B,H00C,H00E)
;
_olex2_submission_special_instructions 'No special instructions were received'
_oxdiff_exptl_absorpt_empirical_details
;
Empirical correction (ABSPACK) includes:
- Absorption correction using spherical harmonics
- Frame scaling
;
_oxdiff_exptl_absorpt_empirical_full_max 1.292
_oxdiff_exptl_absorpt_empirical_full_min 0.844

loop_
_space_group_symop_operation_xyz
'x, y, z'
'-x+1/2, -y, z+1/2'
'-x, y+1/2, -z+1/2'
'x+1/2, -y+1/2, -z'

loop_
_atom_site_label
_atom_site_type_symbol
_atom_site_fract_x
_atom_site_fract_y
_atom_site_fract_z
_atom_site_U_iso_or_equiv
_atom_site_adp_type
_atom_site_occupancy
_atom_site_site_symmetry_order
_atom_site_calc_flag
_atom_site_refinement_flags_posn
_atom_site_refinement_flags_adp
_atom_site_refinement_flags_occupancy
_atom_site_disorder_assembly
_atom_site_disorder_group
O001 O 0.8509(6) 0.5589(3) 0.18932(12) 0.0190(6) Uani 1 1 d . . . . .
N002 N 0.5491(7) 0.7173(3) 0.04467(14) 0.0185(7) Uani 1 1 d . . . . .
N003 N 0.4138(7) 0.5226(3) 0.20888(14) 0.0162(7) Uani 1 1 d . . . . .
H003 H 0.248886 0.526042 0.196740 0.019 Uiso 1 1 calc R U . . .
N004 N 0.3173(7) 0.6525(3) 0.04191(15) 0.0206(8) Uani 1 1 d . . . . .
H004 H 0.198721 0.654103 0.015244 0.025 Uiso 1 1 calc R U . . .
C005 C 0.6132(8) 0.5602(4) 0.17501(16) 0.0147(8) Uani 1 1 d . . . . .
C006 C 0.3074(8) 0.5862(4) 0.08805(17) 0.0168(8) Uani 1 1 d . . . . .
H006 H 0.165583 0.532077 0.097658 0.020 Uiso 1 1 calc R U . . .
C007 C 0.5347(8) 0.6068(4) 0.12077(17) 0.0152(8) Uani 1 1 d . . . . .
C008 C 0.6837(9) 0.6909(4) 0.09080(17) 0.0183(8) Uani 1 1 d . . . . .
H008 H 0.851727 0.724026 0.101115 0.022 Uiso 1 1 calc R U . . .
C009 C 0.7245(9) 0.4775(4) 0.37446(17) 0.0183(9) Uani 1 1 d . . . . .
H009 H 0.779327 0.419226 0.347459 0.022 Uiso 1 1 calc R U . . .
C00A C 0.4608(8) 0.4768(4) 0.26429(16) 0.0154(8) Uani 1 1 d . . . . .
H00A H 0.654212 0.455925 0.267363 0.018 Uiso 1 1 calc R U . . .
C00D C 0.8402(9) 0.4760(4) 0.42552(17) 0.0229(9) Uani 1 1 d . . . . .
H00D H 0.976154 0.417339 0.433234 0.027 Uiso 1 1 calc R U . . .
C00G C 0.5681(9) 0.6456(4) 0.45556(18) 0.0226(9) Uani 1 1 d . . . . .
H00G H 0.514112 0.701707 0.483521 0.027 Uiso 1 1 calc R U . . .
C00H C 0.1285(5) 0.7445(2) 0.34055(11) 0.0223(9) Uani 1 1 d G . . . .
H00H H -0.004683 0.804974 0.333516 0.027 Uiso 1 1 calc R U . . .
C00I C 0.2519(6) 0.7398(2) 0.39172(10) 0.0221(9) Uani 1 1 d G . . . .
H00I H 0.203000 0.797005 0.419649 0.027 Uiso 1 1 calc R U . . .
C00C C 0.4468(6) 0.6513(3) 0.40201(8) 0.0191(9) Uani 1 1 d G . . . .
C00E C 0.5184(5) 0.5676(2) 0.36114(10) 0.0173(8) Uani 1 1 d G . . . .
C00B C 0.3950(5) 0.5723(2) 0.30998(9) 0.0156(8) Uani 1 1 d G . . . .
C00F C 0.2001(5) 0.6608(2) 0.29968(8) 0.0188(9) Uani 1 1 d G . . . .
H00F H 0.115770 0.664021 0.264712 0.023 Uiso 1 1 calc R U . . .
C00J C 0.3028(9) 0.3573(4) 0.27287(17) 0.0210(9) Uani 1 1 d . . . . .
H00B H 0.113295 0.373306 0.266325 0.031 Uiso 1 1 calc R U . . .
H00C H 0.327843 0.328077 0.310690 0.031 Uiso 1 1 calc R U . . .
H00E H 0.366002 0.294020 0.247080 0.031 Uiso 1 1 calc R U . . .
C00K C 0.7618(9) 0.5592(4) 0.46638(19) 0.0249(10) Uani 1 1 d . . . . .
H00K H 0.842443 0.556050 0.501714 0.030 Uiso 1 1 calc R U . . .

loop_
_atom_site_aniso_label
_atom_site_aniso_U_11
_atom_site_aniso_U_22
_atom_site_aniso_U_33
_atom_site_aniso_U_23
_atom_site_aniso_U_13
_atom_site_aniso_U_12
O001 0.0103(14) 0.0228(14) 0.0239(14) 0.0023(12) -0.0014(12) -0.0008(12)
N002 0.0131(17) 0.0221(17) 0.0204(16) 0.0028(14) -0.0001(14) 0.0015(14)
N003 0.0097(16) 0.0181(16) 0.0208(16) 0.0023(13) -0.0002(13) -0.0003(13)
N004 0.0159(18) 0.0238(18) 0.0221(17) 0.0011(14) -0.0014(15) -0.0002(14)
C005 0.0088(19) 0.0130(17) 0.0222(18) -0.0026(15) 0.0018(15) 0.0008(15)
C006 0.0100(19) 0.0198(19) 0.0208(18) 0.0024(16) 0.0010(17) -0.0014(15)
C007 0.0099(19) 0.0171(18) 0.0188(18) -0.0010(15) 0.0002(16) 0.0004(15)
C008 0.013(2) 0.0208(19) 0.0213(18) -0.0001(16) -0.0008(17) 0.0016(16)
C009 0.015(2) 0.0180(19) 0.022(2) -0.0004(16) 0.0005(16) 0.0035(17)
C00A 0.0102(18) 0.0162(19) 0.0198(18) 0.0015(15) -0.0005(15) 0.0008(16)
C00D 0.022(2) 0.023(2) 0.024(2) 0.0013(17) -0.0048(18) 0.0052(19)
C00G 0.024(2) 0.023(2) 0.022(2) -0.0045(18) -0.0017(18) 0.0049(18)
C00H 0.018(2) 0.019(2) 0.029(2) 0.0000(18) -0.0020(18) 0.0047(18)
C00I 0.020(2) 0.021(2) 0.025(2) -0.0049(17) 0.0003(17) 0.0020(19)
C00C 0.019(2) 0.0168(18) 0.0218(19) -0.0010(16) -0.0023(17) -0.0029(17)
C00E 0.0106(19) 0.018(2) 0.0230(19) 0.0012(16) 0.0017(16) -0.0032(16)
C00B 0.0116(19) 0.0144(17) 0.0209(18) 0.0015(15) 0.0024(16) -0.0024(15)
C00F 0.014(2) 0.020(2) 0.022(2) 0.0034(16) -0.0024(16) -0.0002(16)
C00J 0.024(2) 0.0158(19) 0.023(2) -0.0001(16) 0.0013(18) 0.0015(17)
C00K 0.024(2) 0.027(2) 0.023(2) -0.0020(18) -0.0069(18) 0.002(2)

loop_
_atom_type_symbol
_atom_type_description
_atom_type_scat_dispersion_real
_atom_type_scat_dispersion_imag
_atom_type_scat_source
C C 0.0181 0.0091 'International Tables Vol C Tables 4.2.6.8 and 6.1.1.4'
H H 0.0000 0.0000 'International Tables Vol C Tables 4.2.6.8 and 6.1.1.4'
N N 0.0311 0.0180 'International Tables Vol C Tables 4.2.6.8 and 6.1.1.4'
O O 0.0492 0.0322 'International Tables Vol C Tables 4.2.6.8 and 6.1.1.4'

loop_
_geom_angle_atom_site_label_1
_geom_angle_atom_site_label_2
_geom_angle_atom_site_label_3
_geom_angle
_geom_angle_site_symmetry_1
_geom_angle_site_symmetry_3
_geom_angle_publ_flag
C008 N002 N004 111.3(3) . . ?
C005 N003 H003 118.5 . . ?
C005 N003 C00A 122.9(3) . . ?
C00A N003 H003 118.5 . . ?
N002 N004 H004 127.3 . . ?
C006 N004 N002 105.5(3) . . ?
C006 N004 H004 127.3 . . ?
O001 C005 N003 122.3(4) . . ?
O001 C005 C007 120.9(4) . . ?
N003 C005 C007 116.7(3) . . ?
N004 C006 H006 124.4 . . ?
N004 C006 C007 111.1(4) . . ?
C007 C006 H006 124.4 . . ?
C006 C007 C005 132.2(4) . . ?
C008 C007 C005 123.6(4) . . ?
C008 C007 C006 104.2(4) . . ?
N002 C008 C007 107.9(4) . . ?
N002 C008 H008 126.1 . . ?
C007 C008 H008 126.1 . . ?
C00D C009 H009 119.6 . . ?
C00D C009 C00E 120.7(4) . . ?
C00E C009 H009 119.6 . . ?
N003 C00A H00A 107.7 . . ?
N003 C00A C00B 113.8(3) . . ?
N003 C00A C00J 109.2(3) . . ?
C00B C00A H00A 107.7 . . ?
C00J C00A H00A 107.7 . . ?
C00J C00A C00B 110.7(3) . . ?
C009 C00D H00D 119.4 . . ?
C009 C00D C00K 121.1(4) . . ?
C00K C00D H00D 119.4 . . ?
C00C C00G H00G 119.9 . . ?
C00K C00G H00G 119.9 . . ?
C00K C00G C00C 120.2(4) . . ?
C00I C00H H00H 120.0 . . ?
C00I C00H C00F 120.0 . . ?
C00F C00H H00H 120.0 . . ?
C00H C00I H00I 120.0 . . ?
C00C C00I C00H 120.0 . . ?
C00C C00I H00I 120.0 . . ?
C00I C00C C00G 119.4(2) . . ?
C00I C00C C00E 120.0 . . ?
C00E C00C C00G 120.6(2) . . ?
C00C C00E C009 117.3(2) . . ?
C00B C00E C009 122.7(2) . . ?
C00B C00E C00C 120.0 . . ?
C00E C00B C00A 121.4(2) . . ?
C00E C00B C00F 120.0 . . ?
C00F C00B C00A 118.5(2) . . ?
C00H C00F H00F 120.0 . . ?
C00B C00F C00H 120.0 . . ?
C00B C00F H00F 120.0 . . ?
C00A C00J H00B 109.5 . . ?
C00A C00J H00C 109.5 . . ?
C00A C00J H00E 109.5 . . ?
H00B C00J H00C 109.5 . . ?
H00B C00J H00E 109.5 . . ?
H00C C00J H00E 109.5 . . ?
C00D C00K H00K 120.0 . . ?
C00G C00K C00D 120.0(4) . . ?
C00G C00K H00K 120.0 . . ?

loop_
_geom_bond_atom_site_label_1
_geom_bond_atom_site_label_2
_geom_bond_distance
_geom_bond_site_symmetry_2
_geom_bond_publ_flag
O001 C005 1.243(5) . ?
N002 N004 1.359(5) . ?
N002 C008 1.340(5) . ?
N003 H003 0.8800 . ?
N003 C005 1.358(5) . ?
N003 C00A 1.453(5) . ?
N004 H004 0.8800 . ?
N004 C006 1.331(5) . ?
C005 C007 1.465(5) . ?
C006 H006 0.9500 . ?
C006 C007 1.408(6) . ?
C007 C008 1.384(6) . ?
C008 H008 0.9500 . ?
C009 H009 0.9500 . ?
C009 C00D 1.370(6) . ?
C009 C00E 1.456(4) . ?
C00A H00A 1.0000 . ?
C00A C00B 1.551(4) . ?
C00A C00J 1.528(6) . ?
C00D H00D 0.9500 . ?
C00D C00K 1.395(6) . ?
C00G H00G 0.9500 . ?
C00G C00C 1.438(5) . ?
C00G C00K 1.372(6) . ?
C00H H00H 0.9500 . ?
C00H C00I 1.3900 . ?
C00H C00F 1.3900 . ?
C00I H00I 0.9500 . ?
C00I C00C 1.3900 . ?
C00C C00E 1.3900 . ?
C00E C00B 1.3900 . ?
C00B C00F 1.3900 . ?
C00F H00F 0.9500 . ?
C00J H00B 0.9800 . ?
C00J H00C 0.9800 . ?
C00J H00E 0.9800 . ?
C00K H00K 0.9500 . ?

loop_
_geom_torsion_atom_site_label_1
_geom_torsion_atom_site_label_2
_geom_torsion_atom_site_label_3
_geom_torsion_atom_site_label_4
_geom_torsion
_geom_torsion_site_symmetry_1
_geom_torsion_site_symmetry_2
_geom_torsion_site_symmetry_3
_geom_torsion_site_symmetry_4
_geom_torsion_publ_flag
O001 C005 C007 C006 157.9(4) . . . . ?
O001 C005 C007 C008 -24.7(6) . . . . ?
N002 N004 C006 C007 -0.6(4) . . . . ?
N003 C005 C007 C006 -24.0(6) . . . . ?
N003 C005 C007 C008 153.3(4) . . . . ?
N003 C00A C00B C00E -154.2(3) . . . . ?
N003 C00A C00B C00F 28.5(4) . . . . ?
N004 N002 C008 C007 -1.1(5) . . . . ?
N004 C006 C007 C005 177.7(4) . . . . ?
N004 C006 C007 C008 0.0(5) . . . . ?
C005 N003 C00A C00B 103.0(4) . . . . ?
C005 N003 C00A C00J -132.8(4) . . . . ?
C005 C007 C008 N002 -177.3(4) . . . . ?
C006 C007 C008 N002 0.7(4) . . . . ?
C008 N002 N004 C006 1.0(4) . . . . ?
C009 C00D C00K C00G -0.9(7) . . . . ?
C009 C00E C00B C00A 3.0(3) . . . . ?
C009 C00E C00B C00F -179.8(3) . . . . ?
C00A N003 C005 O001 -0.6(6) . . . . ?
C00A N003 C005 C007 -178.6(4) . . . . ?
C00A C00B C00F C00H 177.3(3) . . . . ?
C00D C009 C00E C00C 0.4(5) . . . . ?
C00D C009 C00E C00B -179.8(3) . . . . ?
C00G C00C C00E C009 -1.7(4) . . . . ?
C00G C00C C00E C00B 178.5(3) . . . . ?
C00H C00I C00C C00G -178.5(3) . . . . ?
C00H C00I C00C C00E 0.0 . . . . ?
C00I C00H C00F C00B 0.0 . . . . ?
C00I C00C C00E C009 179.8(3) . . . . ?
C00I C00C C00E C00B 0.0 . . . . ?
C00C C00G C00K C00D -0.5(7) . . . . ?
C00C C00E C00B C00A -177.3(3) . . . . ?
C00C C00E C00B C00F 0.0 . . . . ?
C00E C009 C00D C00K 0.9(7) . . . . ?
C00E C00B C00F C00H 0.0 . . . . ?
C00F C00H C00I C00C 0.0 . . . . ?
C00J C00A C00B C00E 82.4(4) . . . . ?
C00J C00A C00B C00F -94.9(3) . . . . ?
C00K C00G C00C C00I -179.7(3) . . . . ?
C00K C00G C00C C00E 1.8(5) . . . . ?
